data_7008834
loop_
_publ_author_name
'Baber, R. Angharad'
'Charmant, Jonathan P. H.'
'Cook, Alistair J. R.'
'Farthing, Natalie E.'
'Haddow, Mairi F.'
'Norman, Nicholas C.'
'Orpen, A. Guy'
'Russell, Christopher A.'
'Slattery, John M.'

_publ_section_title
;
 Primary amido substituted diborane4 compounds and imidodiborate4
 anions.
;
_journal_issue 19
_journal_name_full 'Dalton transactions (Cambridge, England : 2003)'
_journal_page_first 3137
_journal_page_last 3139
_journal_paper_doi 10.1039/b509653g
_journal_year 2005
_chemical_formula_moiety 'C24 H24 B2 N4'
_chemical_formula_sum 'C24 H24 B2 N4'
_chemical_formula_weight 390.09
_space_group_IT_number 2
_symmetry_cell_setting triclinic
_symmetry_space_group_name_Hall '-P 1'
_symmetry_space_group_name_H-M 'P -1'
_atom_sites_solution_hydrogens geom
_atom_sites_solution_primary direct
_atom_sites_solution_secondary difmap
_audit_creation_method SHELXL-97
_cell_angle_alpha 83.96(4)
_cell_angle_beta 75.16(4)
_cell_angle_gamma 89.92(5)
_cell_formula_units_Z 4
_cell_length_a 11.484(11)
_cell_length_b 11.494(9)
_cell_length_c 15.965(12)
_cell_measurement_reflns_used 144
_cell_measurement_temperature 100(2)
_cell_measurement_theta_max 69.971
_cell_measurement_theta_min 5.466
_cell_volume 2025(3)
_computing_cell_refinement 'Bruker SMART'
_computing_data_collection 'Bruker SMART'
_computing_data_reduction 'Bruker SAINT'
_computing_molecular_graphics 'Bruker SHELXTL'
_computing_publication_material 'Bruker SHELXTL'
_computing_structure_refinement 'SHELXL-97 (Sheldrick, 1997)'
_computing_structure_solution 'SHELXS-97 (Sheldrick, 1990)'
_diffrn_ambient_temperature 100(2)
_diffrn_detector_area_resol_mean 5.6
_diffrn_measured_fraction_theta_full 0.890
_diffrn_measured_fraction_theta_max 0.890
_diffrn_measurement_device_type 'CCD area detector'
_diffrn_measurement_method 'Frames, each covering 0.3 \% in \w'
_diffrn_radiation_monochromator graphite
_diffrn_radiation_source 'fine-focus sealed tube'
_diffrn_radiation_type CuK\a
_diffrn_radiation_wavelength 1.54178
_diffrn_reflns_av_R_equivalents 0.0484
_diffrn_reflns_av_sigmaI/netI 0.0620
_diffrn_reflns_limit_h_max 14
_diffrn_reflns_limit_h_min -13
_diffrn_reflns_limit_k_max 13
_diffrn_reflns_limit_k_min -14
_diffrn_reflns_limit_l_max 19
_diffrn_reflns_limit_l_min -19
_diffrn_reflns_number 15811
_diffrn_reflns_theta_full 70.24
_diffrn_reflns_theta_max 70.24
_diffrn_reflns_theta_min 2.88
_diffrn_standards_decay_% 0
_exptl_absorpt_coefficient_mu 0.582
_exptl_absorpt_correction_T_max 1.000
_exptl_absorpt_correction_T_min 0.847
_exptl_absorpt_correction_type none
_exptl_absorpt_process_details 'SADABS (Sheldrick, 2003)'
_exptl_crystal_colour colourless
_exptl_crystal_density_diffrn 1.279
_exptl_crystal_density_method none
_exptl_crystal_description block
_exptl_crystal_F_000 824
_exptl_crystal_size_max 0.10
_exptl_crystal_size_mid 0.10
_exptl_crystal_size_min 0.10
_refine_diff_density_max 0.257
_refine_diff_density_min -0.213
_refine_diff_density_rms 0.043
_refine_ls_extinction_method none
_refine_ls_goodness_of_fit_ref 0.975
_refine_ls_hydrogen_treatment mixed
_refine_ls_matrix_type full
_refine_ls_number_parameters 573
_refine_ls_number_reflns 6860
_refine_ls_number_restraints 0
_refine_ls_restrained_S_all 0.975
_refine_ls_R_factor_all 0.0689
_refine_ls_R_factor_gt 0.0421
_refine_ls_shift/su_max 0.000
_refine_ls_shift/su_mean 0.000
_refine_ls_structure_factor_coef Fsqd
_refine_ls_weighting_details 'calc w=1/[\s^2^(Fo^2^)+(0.0521P)^2^] where P=(Fo^2^+2Fc^2^)/3'
_refine_ls_weighting_scheme calc
_refine_ls_wR_factor_gt 0.0987
_refine_ls_wR_factor_ref 0.1130
_reflns_number_gt 4711
_reflns_number_total 6860
_reflns_threshold_expression >2\s(I)
_cod_data_source_file b509653g.txt
_cod_data_source_block 2
_cod_depositor_comments
;
The following automatic conversions were performed:
'_symmetry_cell_setting' value 'Triclinic' changed to 'triclinic'
according to '/home/saulius/struct/CIF-dictionaries/cif_core.dic'
dictionary named 'cif_core.dic' version 2.4.1 from 2010-06-29.

Automatic conversion script
Id: cif_fix_enum 1527 2010-12-29 10:47:43Z saulius 
;
_cod_original_sg_symbol_H-M P-1
_cod_database_code 7008834

loop_
_symmetry_equiv_pos_as_xyz
'x, y, z'
'-x, -y, -z'

loop_
_atom_site_label
_atom_site_type_symbol
_atom_site_fract_x
_atom_site_fract_y
_atom_site_fract_z
_atom_site_U_iso_or_equiv
_atom_site_adp_type
_atom_site_occupancy
_atom_site_symmetry_multiplicity
_atom_site_calc_flag
_atom_site_refinement_flags
_atom_site_disorder_assembly
_atom_site_disorder_group
B1 B 0.47599(19) 0.4580(2) 0.25245(14) 0.0187(5) Uani 1 1 d . . .
B2 B 0.58298(19) 0.35433(19) 0.25203(14) 0.0172(4) Uani 1 1 d . . .
B3 B -0.0112(2) 0.86113(19) 0.24781(14) 0.0170(4) Uani 1 1 d . . .
B4 B 0.09293(19) 0.96777(19) 0.24779(14) 0.0172(4) Uani 1 1 d . . .
N1 N 0.35065(15) 0.43851(14) 0.29368(11) 0.0191(4) Uani 1 1 d . . .
H1A H 0.306(2) 0.501(2) 0.2856(16) 0.037(7) Uiso 1 1 d . . .
N2 N 0.50431(14) 0.57390(15) 0.21114(11) 0.0187(4) Uani 1 1 d . . .
H2A H 0.4462(19) 0.6230(19) 0.2210(13) 0.017(5) Uiso 1 1 d . . .
N3 N 0.67847(15) 0.36502(15) 0.29287(11) 0.0191(4) Uani 1 1 d . . .
H3A H 0.735(2) 0.313(2) 0.2811(15) 0.031(7) Uiso 1 1 d . . .
N4 N 0.58709(14) 0.24928(14) 0.21129(11) 0.0187(4) Uani 1 1 d . . .
H4A H 0.641(2) 0.194(2) 0.2208(14) 0.026(6) Uiso 1 1 d . . .
N5 N 0.01728(14) 0.75584(14) 0.20744(11) 0.0194(4) Uani 1 1 d . . .
H5A H -0.045(2) 0.705(2) 0.2172(15) 0.032(6) Uiso 1 1 d . . .
N6 N -0.13678(14) 0.86752(14) 0.28824(11) 0.0192(4) Uani 1 1 d . . .
H6A H -0.183(2) 0.811(2) 0.2829(16) 0.040(7) Uiso 1 1 d . . .
N7 N 0.09343(14) 1.08343(14) 0.20585(11) 0.0194(4) Uani 1 1 d . . .
H7A H 0.150(2) 1.136(2) 0.2157(16) 0.036(7) Uiso 1 1 d . . .
N8 N 0.18739(14) 0.94936(14) 0.29007(10) 0.0186(3) Uani 1 1 d . . .
H8A H 0.246(2) 1.002(2) 0.2790(14) 0.025(6) Uiso 1 1 d . . .
C1 C 0.28310(17) 0.33995(17) 0.33988(12) 0.0187(4) Uani 1 1 d . . .
C2 C 0.33388(17) 0.24390(18) 0.37696(13) 0.0219(4) Uani 1 1 d . . .
H2 H 0.4185 0.2431 0.3703 0.026 Uiso 1 1 calc R . .
C3 C 0.26253(18) 0.15011(18) 0.42315(13) 0.0241(4) Uani 1 1 d . . .
H3 H 0.2986 0.0853 0.4478 0.029 Uiso 1 1 calc R . .
C4 C 0.13890(19) 0.14915(18) 0.43405(13) 0.0252(5) Uani 1 1 d . . .
H4 H 0.0902 0.0844 0.4659 0.030 Uiso 1 1 calc R . .
C5 C 0.08775(18) 0.24368(19) 0.39791(14) 0.0268(5) Uani 1 1 d . . .
H5 H 0.0031 0.2441 0.4049 0.032 Uiso 1 1 calc R . .
C6 C 0.15899(17) 0.33835(19) 0.35137(13) 0.0236(4) Uani 1 1 d . . .
H6 H 0.1224 0.4030 0.3270 0.028 Uiso 1 1 calc R . .
C7 C 0.61504(17) 0.62783(17) 0.16434(12) 0.0181(4) Uani 1 1 d . . .
C8 C 0.63148(17) 0.74775(17) 0.16475(12) 0.0207(4) Uani 1 1 d . . .
H8 H 0.5677 0.7915 0.1960 0.025 Uiso 1 1 calc R . .
C9 C 0.73938(18) 0.80412(18) 0.12024(13) 0.0238(4) Uani 1 1 d . . .
H9 H 0.7493 0.8859 0.1217 0.029 Uiso 1 1 calc R . .
C10 C 0.83283(18) 0.74211(18) 0.07367(13) 0.0234(4) Uani 1 1 d . . .
H10 H 0.9071 0.7805 0.0432 0.028 Uiso 1 1 calc R . .
C11 C 0.81621(18) 0.62306(18) 0.07230(13) 0.0232(4) Uani 1 1 d . . .
H11 H 0.8800 0.5796 0.0408 0.028 Uiso 1 1 calc R . .
C12 C 0.70777(18) 0.56627(17) 0.11634(13) 0.0216(4) Uani 1 1 d . . .
H12 H 0.6972 0.4849 0.1135 0.026 Uiso 1 1 calc R . .
C13 C 0.71090(17) 0.45355(16) 0.33773(12) 0.0179(4) Uani 1 1 d . . .
C14 C 0.62681(18) 0.52564(17) 0.38418(12) 0.0214(4) Uani 1 1 d . . .
H14 H 0.5439 0.5161 0.3864 0.026 Uiso 1 1 calc R . .
C15 C 0.66385(19) 0.61169(17) 0.42740(13) 0.0240(4) Uani 1 1 d . . .
H15 H 0.6057 0.6611 0.4584 0.029 Uiso 1 1 calc R . .
C16 C 0.78388(19) 0.62675(17) 0.42609(13) 0.0233(4) Uani 1 1 d . . .
H16 H 0.8084 0.6861 0.4556 0.028 Uiso 1 1 calc R . .
C17 C 0.86720(18) 0.55395(18) 0.38120(13) 0.0240(5) Uani 1 1 d . . .
H17 H 0.9498 0.5625 0.3803 0.029 Uiso 1 1 calc R . .
C18 C 0.83097(17) 0.46818(18) 0.33732(13) 0.0219(4) Uani 1 1 d . . .
H18 H 0.8894 0.4188 0.3066 0.026 Uiso 1 1 calc R . .
C19 C 0.51264(16) 0.20347(17) 0.16452(12) 0.0178(4) Uani 1 1 d . . .
C20 C 0.43735(17) 0.27202(18) 0.12554(12) 0.0212(4) Uani 1 1 d . . .
H20 H 0.4338 0.3537 0.1305 0.025 Uiso 1 1 calc R . .
C21 C 0.36702(17) 0.22132(19) 0.07925(13) 0.0234(4) Uani 1 1 d . . .
H21 H 0.3150 0.2686 0.0533 0.028 Uiso 1 1 calc R . .
C22 C 0.37199(18) 0.10249(18) 0.07046(13) 0.0245(5) Uani 1 1 d . . .
H22 H 0.3238 0.0684 0.0387 0.029 Uiso 1 1 calc R . .
C23 C 0.44754(18) 0.03472(18) 0.10823(13) 0.0249(5) Uani 1 1 d . . .
H23 H 0.4517 -0.0467 0.1023 0.030 Uiso 1 1 calc R . .
C24 C 0.51783(18) 0.08409(17) 0.15492(13) 0.0214(4) Uani 1 1 d . . .
H24 H 0.5698 0.0363 0.1805 0.026 Uiso 1 1 calc R . .
C25 C 0.12540(17) 0.70961(17) 0.16248(12) 0.0180(4) Uani 1 1 d . . .
C26 C 0.12769(18) 0.59042(17) 0.15235(13) 0.0220(4) Uani 1 1 d . . .
H26 H 0.0572 0.5428 0.1771 0.026 Uiso 1 1 calc R . .
C27 C 0.23113(19) 0.54074(18) 0.10672(13) 0.0259(5) Uani 1 1 d . . .
H27 H 0.2311 0.4595 0.1004 0.031 Uiso 1 1 calc R . .
C28 C 0.33441(18) 0.60815(19) 0.07024(13) 0.0246(4) Uani 1 1 d . . .
H28 H 0.4056 0.5738 0.0392 0.029 Uiso 1 1 calc R . .
C29 C 0.33288(17) 0.72698(19) 0.07944(13) 0.0235(4) Uani 1 1 d . . .
H29 H 0.4033 0.7743 0.0538 0.028 Uiso 1 1 calc R . .
C30 C 0.22974(17) 0.77743(18) 0.12554(13) 0.0220(4) Uani 1 1 d . . .
H30 H 0.2303 0.8586 0.1319 0.026 Uiso 1 1 calc R . .
C31 C -0.20735(16) 0.95133(16) 0.33385(12) 0.0170(4) Uani 1 1 d . . .
C32 C -0.33167(17) 0.94526(18) 0.34477(13) 0.0219(4) Uani 1 1 d . . .
H32 H -0.3657 0.8857 0.3207 0.026 Uiso 1 1 calc R . .
C33 C -0.40587(18) 1.02456(19) 0.39000(13) 0.0246(5) Uani 1 1 d . . .
H33 H -0.4903 1.0193 0.3964 0.029 Uiso 1 1 calc R . .
C34 C -0.35888(18) 1.11187(18) 0.42627(13) 0.0232(4) Uani 1 1 d . . .
H34 H -0.4103 1.1665 0.4573 0.028 Uiso 1 1 calc R . .
C35 C -0.23594(18) 1.11806(17) 0.41656(13) 0.0230(4) Uani 1 1 d . . .
H35 H -0.2028 1.1773 0.4415 0.028 Uiso 1 1 calc R . .
C36 C -0.16036(17) 1.03920(17) 0.37109(13) 0.0207(4) Uani 1 1 d . . .
H36 H -0.0760 1.0448 0.3651 0.025 Uiso 1 1 calc R . .
C37 C 0.01465(16) 1.13654(17) 0.16059(12) 0.0174(4) Uani 1 1 d . . .
C38 C -0.04676(17) 1.07355(17) 0.11381(13) 0.0212(4) Uani 1 1 d . . .
H38 H -0.0346 0.9921 0.1114 0.025 Uiso 1 1 calc R . .
C39 C -0.12513(17) 1.13018(19) 0.07116(13) 0.0238(4) Uani 1 1 d . . .
H39 H -0.1682 1.0865 0.0410 0.029 Uiso 1 1 calc R . .
C40 C -0.14179(18) 1.24904(19) 0.07175(13) 0.0254(5) Uani 1 1 d . . .
H40 H -0.1953 1.2872 0.0419 0.030 Uiso 1 1 calc R . .
C41 C -0.07922(18) 1.31208(18) 0.11663(13) 0.0250(5) Uani 1 1 d . . .
H41 H -0.0897 1.3940 0.1173 0.030 Uiso 1 1 calc R . .
C42 C -0.00205(17) 1.25642(17) 0.16019(13) 0.0217(4) Uani 1 1 d . . .
H42 H 0.0404 1.3006 0.1904 0.026 Uiso 1 1 calc R . .
C43 C 0.21762(17) 0.84881(16) 0.33699(12) 0.0180(4) Uani 1 1 d . . .
C44 C 0.13088(18) 0.76498(17) 0.38415(13) 0.0211(4) Uani 1 1 d . . .
H44 H 0.0483 0.7758 0.3858 0.025 Uiso 1 1 calc R . .
C45 C 0.16502(19) 0.66654(18) 0.42831(13) 0.0234(4) Uani 1 1 d . . .
H45 H 0.1056 0.6093 0.4592 0.028 Uiso 1 1 calc R . .
C46 C 0.28431(19) 0.64974(18) 0.42848(13) 0.0240(4) Uani 1 1 d . . .
H46 H 0.3071 0.5815 0.4588 0.029 Uiso 1 1 calc R . .
C47 C 0.36990(18) 0.73432(18) 0.38355(13) 0.0241(4) Uani 1 1 d . . .
H47 H 0.4520 0.7246 0.3838 0.029 Uiso 1 1 calc R . .
C48 C 0.33695(17) 0.83255(17) 0.33843(13) 0.0202(4) Uani 1 1 d . . .
H48 H 0.3967 0.8898 0.3080 0.024 Uiso 1 1 calc R . .

loop_
_atom_site_aniso_label
_atom_site_aniso_U_11
_atom_site_aniso_U_22
_atom_site_aniso_U_33
_atom_site_aniso_U_23
_atom_site_aniso_U_13
_atom_site_aniso_U_12
B1 0.0201(11) 0.0209(11) 0.0181(11) -0.0054(9) -0.0092(9) -0.0025(9)
B2 0.0168(10) 0.0178(11) 0.0154(11) 0.0001(9) -0.0019(9) -0.0047(9)
B3 0.0201(11) 0.0185(11) 0.0142(10) 0.0001(9) -0.0081(9) 0.0028(9)
B4 0.0149(10) 0.0192(11) 0.0176(11) -0.0050(9) -0.0030(9) 0.0050(9)
N1 0.0186(8) 0.0155(8) 0.0254(9) -0.0026(7) -0.0093(7) 0.0019(7)
N2 0.0137(8) 0.0184(8) 0.0256(9) -0.0042(7) -0.0074(7) 0.0043(7)
N3 0.0185(8) 0.0177(8) 0.0240(9) -0.0060(7) -0.0092(7) 0.0037(7)
N4 0.0160(8) 0.0180(8) 0.0253(9) -0.0052(7) -0.0098(7) 0.0033(7)
N5 0.0166(8) 0.0187(8) 0.0240(9) -0.0050(7) -0.0064(7) -0.0018(7)
N6 0.0176(8) 0.0175(8) 0.0238(9) -0.0050(7) -0.0068(7) -0.0023(7)
N7 0.0171(8) 0.0191(8) 0.0240(9) -0.0013(7) -0.0090(7) -0.0015(7)
N8 0.0191(8) 0.0159(8) 0.0224(9) -0.0019(7) -0.0085(7) -0.0011(7)
C1 0.0186(10) 0.0196(9) 0.0186(10) -0.0075(8) -0.0038(8) -0.0021(8)
C2 0.0167(10) 0.0239(10) 0.0241(11) -0.0049(9) -0.0025(8) 0.0019(8)
C3 0.0275(11) 0.0201(10) 0.0234(11) -0.0041(9) -0.0034(9) 0.0014(9)
C4 0.0276(11) 0.0234(10) 0.0232(11) -0.0055(9) -0.0030(9) -0.0088(9)
C5 0.0179(10) 0.0356(12) 0.0281(11) -0.0059(10) -0.0071(9) -0.0059(9)
C6 0.0194(10) 0.0285(11) 0.0254(11) -0.0049(9) -0.0092(8) 0.0005(9)
C7 0.0176(9) 0.0204(10) 0.0184(10) -0.0014(8) -0.0090(8) 0.0001(8)
C8 0.0214(10) 0.0210(10) 0.0207(10) -0.0047(8) -0.0062(8) 0.0012(8)
C9 0.0273(11) 0.0197(10) 0.0257(11) -0.0019(9) -0.0094(9) -0.0060(9)
C10 0.0195(10) 0.0291(11) 0.0205(10) 0.0054(9) -0.0063(8) -0.0067(9)
C11 0.0201(10) 0.0263(11) 0.0224(11) -0.0005(9) -0.0052(8) 0.0064(9)
C12 0.0248(10) 0.0179(9) 0.0227(10) -0.0007(8) -0.0076(9) 0.0022(8)
C13 0.0228(10) 0.0149(9) 0.0173(9) 0.0003(8) -0.0086(8) -0.0020(8)
C14 0.0219(10) 0.0241(10) 0.0221(10) -0.0042(9) -0.0121(8) 0.0018(9)
C15 0.0328(11) 0.0202(10) 0.0213(10) -0.0033(8) -0.0109(9) 0.0052(9)
C16 0.0330(11) 0.0177(10) 0.0226(10) -0.0020(8) -0.0135(9) -0.0055(9)
C17 0.0210(10) 0.0278(11) 0.0259(11) -0.0014(9) -0.0112(9) -0.0061(9)
C18 0.0205(10) 0.0247(10) 0.0214(10) -0.0033(9) -0.0064(8) -0.0003(9)
C19 0.0152(9) 0.0213(10) 0.0159(9) -0.0028(8) -0.0018(8) -0.0033(8)
C20 0.0227(10) 0.0215(10) 0.0208(10) -0.0061(8) -0.0064(8) 0.0026(8)
C21 0.0192(10) 0.0302(11) 0.0229(11) -0.0055(9) -0.0085(8) 0.0040(9)
C22 0.0232(10) 0.0287(11) 0.0236(11) -0.0068(9) -0.0080(9) -0.0044(9)
C23 0.0281(11) 0.0203(10) 0.0271(11) -0.0066(9) -0.0072(9) -0.0039(9)
C24 0.0226(10) 0.0190(10) 0.0250(11) -0.0039(8) -0.0098(8) 0.0023(8)
C25 0.0186(9) 0.0195(10) 0.0187(10) -0.0038(8) -0.0094(8) 0.0035(8)
C26 0.0237(10) 0.0179(10) 0.0248(11) -0.0017(8) -0.0070(9) -0.0008(8)
C27 0.0350(12) 0.0184(10) 0.0268(11) -0.0067(9) -0.0111(9) 0.0071(9)
C28 0.0236(10) 0.0296(11) 0.0237(11) -0.0096(9) -0.0093(9) 0.0115(9)
C29 0.0175(10) 0.0302(11) 0.0247(11) -0.0087(9) -0.0066(8) -0.0010(9)
C30 0.0235(10) 0.0204(10) 0.0246(11) -0.0099(9) -0.0078(8) -0.0003(9)
C31 0.0174(9) 0.0176(9) 0.0149(9) 0.0001(8) -0.0032(8) 0.0002(8)
C32 0.0214(10) 0.0231(10) 0.0224(11) -0.0061(9) -0.0064(8) -0.0015(8)
C33 0.0173(10) 0.0313(11) 0.0264(11) -0.0061(9) -0.0069(8) 0.0040(9)
C34 0.0235(10) 0.0229(10) 0.0222(10) -0.0039(9) -0.0036(8) 0.0052(9)
C35 0.0253(10) 0.0195(10) 0.0238(11) -0.0044(8) -0.0046(9) -0.0023(9)
C36 0.0163(9) 0.0232(10) 0.0218(10) -0.0039(9) -0.0029(8) -0.0035(8)
C37 0.0142(9) 0.0191(9) 0.0178(9) 0.0010(8) -0.0033(8) 0.0021(8)
C38 0.0225(10) 0.0198(10) 0.0209(10) 0.0016(8) -0.0066(8) -0.0028(8)
C39 0.0171(10) 0.0310(11) 0.0227(11) 0.0028(9) -0.0065(8) -0.0052(9)
C40 0.0185(10) 0.0347(12) 0.0222(11) 0.0036(9) -0.0067(8) 0.0062(9)
C41 0.0275(11) 0.0216(10) 0.0243(11) -0.0008(9) -0.0046(9) 0.0084(9)
C42 0.0212(10) 0.0223(10) 0.0219(10) -0.0029(8) -0.0059(8) 0.0015(8)
C43 0.0208(10) 0.0179(9) 0.0179(9) -0.0064(8) -0.0082(8) 0.0021(8)
C44 0.0194(10) 0.0243(10) 0.0227(10) -0.0046(8) -0.0099(8) 0.0003(8)
C45 0.0284(11) 0.0218(10) 0.0229(10) -0.0022(8) -0.0116(9) -0.0031(9)
C46 0.0331(12) 0.0215(10) 0.0204(10) -0.0048(8) -0.0117(9) 0.0056(9)
C47 0.0214(10) 0.0297(11) 0.0247(11) -0.0069(9) -0.0107(9) 0.0072(9)
C48 0.0176(9) 0.0216(10) 0.0222(10) -0.0039(8) -0.0058(8) 0.0002(8)

loop_
_atom_type_symbol
_atom_type_description
_atom_type_scat_dispersion_real
_atom_type_scat_dispersion_imag
_atom_type_scat_source
C C 0.0181 0.0091 'International Tables Vol C Tables 4.2.6.8 and 6.1.1.4'
H H 0.0000 0.0000 'International Tables Vol C Tables 4.2.6.8 and 6.1.1.4'
B B 0.0090 0.0039 'International Tables Vol C Tables 4.2.6.8 and 6.1.1.4'
N N 0.0311 0.0180 'International Tables Vol C Tables 4.2.6.8 and 6.1.1.4'

loop_
_geom_angle_atom_site_label_1
_geom_angle_atom_site_label_2
_geom_angle_atom_site_label_3
_geom_angle
_geom_angle_site_symmetry_1
_geom_angle_site_symmetry_3
_geom_angle_publ_flag
N2 B1 N1 113.11(19) . . ?
N2 B1 B2 122.54(18) . . ?
N1 B1 B2 124.35(18) . . ?
N3 B2 N4 112.87(18) . . ?
N3 B2 B1 122.76(17) . . ?
N4 B2 B1 124.38(17) . . ?
N6 B3 N5 112.15(17) . . ?
N6 B3 B4 123.70(17) . . ?
N5 B3 B4 124.15(18) . . ?
N8 B4 N7 113.30(17) . . ?
N8 B4 B3 123.16(18) . . ?
N7 B4 B3 123.54(17) . . ?
C1 N1 B1 132.79(18) . . ?
C1 N1 H1A 113.7(15) . . ?
B1 N1 H1A 113.4(15) . . ?
C7 N2 B1 130.93(18) . . ?
C7 N2 H2A 112.7(13) . . ?
B1 N2 H2A 115.9(13) . . ?
C13 N3 B2 132.19(18) . . ?
C13 N3 H3A 112.4(15) . . ?
B2 N3 H3A 114.6(15) . . ?
C19 N4 B2 132.21(18) . . ?
C19 N4 H4A 108.8(14) . . ?
B2 N4 H4A 118.5(14) . . ?
C25 N5 B3 133.26(17) . . ?
C25 N5 H5A 112.3(15) . . ?
B3 N5 H5A 114.1(15) . . ?
C31 N6 B3 133.56(17) . . ?
C31 N6 H6A 109.3(17) . . ?
B3 N6 H6A 117.0(17) . . ?
C37 N7 B4 130.73(17) . . ?
C37 N7 H7A 113.6(15) . . ?
B4 N7 H7A 115.2(15) . . ?
C43 N8 B4 130.46(17) . . ?
C43 N8 H8A 109.9(15) . . ?
B4 N8 H8A 118.6(15) . . ?
C6 C1 C2 118.04(19) . . ?
C6 C1 N1 118.70(19) . . ?
C2 C1 N1 123.24(18) . . ?
C3 C2 C1 120.69(19) . . ?
C3 C2 H2 119.7 . . ?
C1 C2 H2 119.7 . . ?
C2 C3 C4 120.9(2) . . ?
C2 C3 H3 119.6 . . ?
C4 C3 H3 119.6 . . ?
C5 C4 C3 118.94(19) . . ?
C5 C4 H4 120.5 . . ?
C3 C4 H4 120.5 . . ?
C4 C5 C6 120.5(2) . . ?
C4 C5 H5 119.7 . . ?
C6 C5 H5 119.7 . . ?
C5 C6 C1 121.0(2) . . ?
C5 C6 H6 119.5 . . ?
C1 C6 H6 119.5 . . ?
C12 C7 C8 118.66(18) . . ?
C12 C7 N2 122.30(18) . . ?
C8 C7 N2 119.03(18) . . ?
C9 C8 C7 120.92(19) . . ?
C9 C8 H8 119.5 . . ?
C7 C8 H8 119.5 . . ?
C10 C9 C8 120.4(2) . . ?
C10 C9 H9 119.8 . . ?
C8 C9 H9 119.8 . . ?
C9 C10 C11 118.83(19) . . ?
C9 C10 H10 120.6 . . ?
C11 C10 H10 120.6 . . ?
C10 C11 C12 121.0(2) . . ?
C10 C11 H11 119.5 . . ?
C12 C11 H11 119.5 . . ?
C7 C12 C11 120.2(2) . . ?
C7 C12 H12 119.9 . . ?
C11 C12 H12 119.9 . . ?
C18 C13 C14 118.49(18) . . ?
C18 C13 N3 119.01(18) . . ?
C14 C13 N3 122.48(18) . . ?
C13 C14 C15 120.08(19) . . ?
C13 C14 H14 120.0 . . ?
C15 C14 H14 120.0 . . ?
C16 C15 C14 121.23(19) . . ?
C16 C15 H15 119.4 . . ?
C14 C15 H15 119.4 . . ?
C17 C16 C15 118.75(18) . . ?
C17 C16 H16 120.6 . . ?
C15 C16 H16 120.6 . . ?
C16 C17 C18 120.36(19) . . ?
C16 C17 H17 119.8 . . ?
C18 C17 H17 119.8 . . ?
C13 C18 C17 121.08(19) . . ?
C13 C18 H18 119.5 . . ?
C17 C18 H18 119.5 . . ?
C20 C19 C24 118.81(18) . . ?
C20 C19 N4 123.01(18) . . ?
C24 C19 N4 118.15(18) . . ?
C19 C20 C21 120.09(19) . . ?
C19 C20 H20 120.0 . . ?
C21 C20 H20 120.0 . . ?
C22 C21 C20 120.8(2) . . ?
C22 C21 H21 119.6 . . ?
C20 C21 H21 119.6 . . ?
C23 C22 C21 119.16(19) . . ?
C23 C22 H22 120.4 . . ?
C21 C22 H22 120.4 . . ?
C22 C23 C24 120.6(2) . . ?
C22 C23 H23 119.7 . . ?
C24 C23 H23 119.7 . . ?
C23 C24 C19 120.49(19) . . ?
C23 C24 H24 119.8 . . ?
C19 C24 H24 119.8 . . ?
C30 C25 C26 118.46(18) . . ?
C30 C25 N5 123.10(18) . . ?
C26 C25 N5 118.42(17) . . ?
C27 C26 C25 120.86(19) . . ?
C27 C26 H26 119.6 . . ?
C25 C26 H26 119.6 . . ?
C28 C27 C26 120.5(2) . . ?
C28 C27 H27 119.7 . . ?
C26 C27 H27 119.7 . . ?
C27 C28 C29 119.06(19) . . ?
C27 C28 H28 120.5 . . ?
C29 C28 H28 120.5 . . ?
C30 C29 C28 120.79(19) . . ?
C30 C29 H29 119.6 . . ?
C28 C29 H29 119.6 . . ?
C29 C30 C25 120.3(2) . . ?
C29 C30 H30 119.9 . . ?
C25 C30 H30 119.9 . . ?
C32 C31 C36 118.10(18) . . ?
C32 C31 N6 118.29(17) . . ?
C36 C31 N6 123.59(18) . . ?
C33 C32 C31 120.88(18) . . ?
C33 C32 H32 119.6 . . ?
C31 C32 H32 119.6 . . ?
C32 C33 C34 120.82(19) . . ?
C32 C33 H33 119.6 . . ?
C34 C33 H33 119.6 . . ?
C35 C34 C33 118.80(19) . . ?
C35 C34 H34 120.6 . . ?
C33 C34 H34 120.6 . . ?
C34 C35 C36 120.98(19) . . ?
C34 C35 H35 119.5 . . ?
C36 C35 H35 119.5 . . ?
C35 C36 C31 120.41(19) . . ?
C35 C36 H36 119.8 . . ?
C31 C36 H36 119.8 . . ?
C42 C37 N7 119.22(17) . . ?
C42 C37 C38 118.47(18) . . ?
N7 C37 C38 122.30(18) . . ?
C39 C38 C37 119.94(19) . . ?
C39 C38 H38 120.0 . . ?
C37 C38 H38 120.0 . . ?
C40 C39 C38 121.10(19) . . ?
C40 C39 H39 119.4 . . ?
C38 C39 H39 119.4 . . ?
C39 C40 C41 119.1(2) . . ?
C39 C40 H40 120.5 . . ?
C41 C40 H40 120.5 . . ?
C42 C41 C40 120.3(2) . . ?
C42 C41 H41 119.8 . . ?
C40 C41 H41 119.8 . . ?
C41 C42 C37 121.05(19) . . ?
C41 C42 H42 119.5 . . ?
C37 C42 H42 119.5 . . ?
C48 C43 C44 118.57(19) . . ?
C48 C43 N8 119.33(17) . . ?
C44 C43 N8 122.09(18) . . ?
C45 C44 C43 120.07(19) . . ?
C45 C44 H44 120.0 . . ?
C43 C44 H44 120.0 . . ?
C44 C45 C46 121.16(19) . . ?
C44 C45 H45 119.4 . . ?
C46 C45 H45 119.4 . . ?
C45 C46 C47 118.8(2) . . ?
C45 C46 H46 120.6 . . ?
C47 C46 H46 120.6 . . ?
C48 C47 C46 120.6(2) . . ?
C48 C47 H47 119.7 . . ?
C46 C47 H47 119.7 . . ?
C47 C48 C43 120.83(19) . . ?
C47 C48 H48 119.6 . . ?
C43 C48 H48 119.6 . . ?

loop_
_geom_bond_atom_site_label_1
_geom_bond_atom_site_label_2
_geom_bond_distance
_geom_bond_site_symmetry_2
_geom_bond_publ_flag
B1 N2 1.422(3) . ?
B1 N1 1.428(3) . ?
B1 B2 1.709(3) . ?
B2 N3 1.424(3) . ?
B2 N4 1.426(3) . ?
B3 N6 1.427(3) . ?
B3 N5 1.429(3) . ?
B3 B4 1.713(3) . ?
B4 N8 1.422(3) . ?
B4 N7 1.423(3) . ?
N1 C1 1.401(3) . ?
N1 H1A 0.90(3) . ?
N2 C7 1.406(3) . ?
N2 H2A 0.87(2) . ?
N3 C13 1.406(3) . ?
N3 H3A 0.88(2) . ?
N4 C19 1.406(2) . ?
N4 H4A 0.91(2) . ?
N5 C25 1.400(3) . ?
N5 H5A 0.89(2) . ?
N6 C31 1.399(3) . ?
N6 H6A 0.86(3) . ?
N7 C37 1.398(3) . ?
N7 H7A 0.95(2) . ?
N8 C43 1.403(3) . ?
N8 H8A 0.88(2) . ?
C1 C6 1.390(3) . ?
C1 C2 1.395(3) . ?
C2 C3 1.380(3) . ?
C2 H2 0.9500 . ?
C3 C4 1.385(3) . ?
C3 H3 0.9500 . ?
C4 C5 1.378(3) . ?
C4 H4 0.9500 . ?
C5 C6 1.388(3) . ?
C5 H5 0.9500 . ?
C6 H6 0.9500 . ?
C7 C12 1.384(3) . ?
C7 C8 1.393(3) . ?
C8 C9 1.384(3) . ?
C8 H8 0.9500 . ?
C9 C10 1.383(3) . ?
C9 H9 0.9500 . ?
C10 C11 1.385(3) . ?
C10 H10 0.9500 . ?
C11 C12 1.389(3) . ?
C11 H11 0.9500 . ?
C12 H12 0.9500 . ?
C13 C18 1.388(3) . ?
C13 C14 1.389(3) . ?
C14 C15 1.389(3) . ?
C14 H14 0.9500 . ?
C15 C16 1.384(3) . ?
C15 H15 0.9500 . ?
C16 C17 1.379(3) . ?
C16 H16 0.9500 . ?
C17 C18 1.390(3) . ?
C17 H17 0.9500 . ?
C18 H18 0.9500 . ?
C19 C20 1.388(3) . ?
C19 C24 1.396(3) . ?
C20 C21 1.391(3) . ?
C20 H20 0.9500 . ?
C21 C22 1.387(3) . ?
C21 H21 0.9500 . ?
C22 C23 1.375(3) . ?
C22 H22 0.9500 . ?
C23 C24 1.389(3) . ?
C23 H23 0.9500 . ?
C24 H24 0.9500 . ?
C25 C30 1.391(3) . ?
C25 C26 1.396(3) . ?
C26 C27 1.382(3) . ?
C26 H26 0.9500 . ?
C27 C28 1.378(3) . ?
C27 H27 0.9500 . ?
C28 C29 1.389(3) . ?
C28 H28 0.9500 . ?
C29 C30 1.386(3) . ?
C29 H29 0.9500 . ?
C30 H30 0.9500 . ?
C31 C32 1.394(3) . ?
C31 C36 1.399(3) . ?
C32 C33 1.378(3) . ?
C32 H32 0.9500 . ?
C33 C34 1.385(3) . ?
C33 H33 0.9500 . ?
C34 C35 1.381(3) . ?
C34 H34 0.9500 . ?
C35 C36 1.384(3) . ?
C35 H35 0.9500 . ?
C36 H36 0.9500 . ?
C37 C42 1.391(3) . ?
C37 C38 1.402(3) . ?
C38 C39 1.384(3) . ?
C38 H38 0.9500 . ?
C39 C40 1.380(3) . ?
C39 H39 0.9500 . ?
C40 C41 1.389(3) . ?
C40 H40 0.9500 . ?
C41 C42 1.378(3) . ?
C41 H41 0.9500 . ?
C42 H42 0.9500 . ?
C43 C48 1.389(3) . ?
C43 C44 1.398(3) . ?
C44 C45 1.380(3) . ?
C44 H44 0.9500 . ?
C45 C46 1.384(3) . ?
C45 H45 0.9500 . ?
C46 C47 1.386(3) . ?
C46 H46 0.9500 . ?
C47 C48 1.380(3) . ?
C47 H47 0.9500 . ?
C48 H48 0.9500 . ?
